data_2232883
loop_
_publ_author_name
'Dong, Jinlong'
'Zhang, Gailing'
'Guo, Meiyu'
'Wu, Chuan'
'Ren, Jianguo'

_publ_section_title
;
 2-[2-(2-Carboxyphenyl)hydrazinylidene]-3-oxo-<i>N</i>-phenylbutyramide
;
_journal_coeditor_code PK2357
_journal_issue 12
_journal_name_full 'Acta Crystallographica Section E'
_journal_page_first o3408
_journal_paper_doi 10.1107/S1600536811048173
_journal_volume 67
_journal_year 2011
_chemical_formula_iupac 'C17 H15 N3 O4'
_chemical_formula_moiety 'C17 H15 N3 O4'
_chemical_formula_sum 'C17 H15 N3 O4'
_chemical_formula_weight 325.32
_chemical_name_systematic
;
2-[2-(2-Carboxyphenyl)hydrazinylidene]-3-oxo-<i>N</i>-phenylbutyramide
;
_space_group_IT_number 14
_symmetry_cell_setting monoclinic
_symmetry_space_group_name_Hall '-P 2yn'
_symmetry_space_group_name_H-M 'P 1 21/n 1'
_atom_sites_solution_hydrogens geom
_atom_sites_solution_primary direct
_atom_sites_solution_secondary difmap
_audit_creation_method SHELXL-97
_cell_angle_alpha 90.00
_cell_angle_beta 99.2460(10)
_cell_angle_gamma 90.00
_cell_formula_units_Z 4
_cell_length_a 15.5731(16)
_cell_length_b 5.3292(5)
_cell_length_c 18.7731(19)
_cell_measurement_reflns_used 1353
_cell_measurement_temperature 298(2)
_cell_measurement_theta_max 21.81
_cell_measurement_theta_min 2.65
_cell_volume 1537.8(3)
_computing_cell_refinement 'SAINT (Bruker, 2007)'
_computing_data_collection 'SMART (Bruker, 2007)'
_computing_data_reduction 'SAINT (Bruker, 2007)'
_computing_molecular_graphics 'SHELXTL (Sheldrick, 2008)'
_computing_publication_material 'SHELXTL (Sheldrick, 2008)'
_computing_structure_refinement 'SHELXL97 (Sheldrick, 2008)'
_computing_structure_solution 'SHELXS97 (Sheldrick, 2008)'
_diffrn_ambient_temperature 298(2)
_diffrn_measured_fraction_theta_full 0.997
_diffrn_measured_fraction_theta_max 0.997
_diffrn_measurement_device_type 'Bruker SMART CCD area-detector'
_diffrn_measurement_method '\f and \w scans'
_diffrn_radiation_monochromator graphite
_diffrn_radiation_source 'fine-focus sealed tube'
_diffrn_radiation_type MoK\a
_diffrn_radiation_wavelength 0.71073
_diffrn_reflns_av_R_equivalents 0.0569
_diffrn_reflns_av_sigmaI/netI 0.0721
_diffrn_reflns_limit_h_max 17
_diffrn_reflns_limit_h_min -18
_diffrn_reflns_limit_k_max 6
_diffrn_reflns_limit_k_min -6
_diffrn_reflns_limit_l_max 22
_diffrn_reflns_limit_l_min -16
_diffrn_reflns_number 7277
_diffrn_reflns_theta_full 25.02
_diffrn_reflns_theta_max 25.02
_diffrn_reflns_theta_min 2.65
_diffrn_standards_number 0
_exptl_absorpt_coefficient_mu 0.102
_exptl_absorpt_correction_T_max 0.979
_exptl_absorpt_correction_T_min 0.951
_exptl_absorpt_correction_type multi-scan
_exptl_absorpt_process_details '(SADABS; Bruker, 2007)'
_exptl_crystal_colour yellow
_exptl_crystal_density_diffrn 1.405
_exptl_crystal_density_method 'not measured'
_exptl_crystal_description prism
_exptl_crystal_F_000 680
_exptl_crystal_size_max 0.50
_exptl_crystal_size_mid 0.30
_exptl_crystal_size_min 0.21
_refine_diff_density_max 0.188
_refine_diff_density_min -0.165
_refine_ls_extinction_expression Fc^*^=kFc[1+0.001xFc^2^\l^3^/sin(2\q)]^-1/4^
_refine_ls_extinction_method none
_refine_ls_goodness_of_fit_ref 1.018
_refine_ls_hydrogen_treatment constr
_refine_ls_matrix_type full
_refine_ls_number_parameters 219
_refine_ls_number_reflns 2724
_refine_ls_number_restraints 0
_refine_ls_restrained_S_all 1.018
_refine_ls_R_factor_all 0.1096
_refine_ls_R_factor_gt 0.0480
_refine_ls_shift/su_max 0.000
_refine_ls_shift/su_mean 0.000
_refine_ls_structure_factor_coef Fsqd
_refine_ls_weighting_details 'calc w=1/[\s^2^(Fo^2^)+(0.0440P)^2^+0.5365P] where P=(Fo^2^+2Fc^2^)/3'
_refine_ls_weighting_scheme calc
_refine_ls_wR_factor_gt 0.1040
_refine_ls_wR_factor_ref 0.1371
_reflns_number_gt 1459
_reflns_number_total 2724
_reflns_threshold_expression I>2\s(I)
_cod_data_source_file pk2357.cif
_cod_data_source_block I
_cod_original_sg_symbol_H-M 'P 21/n'
_cod_database_code 2232883
_cod_database_fobs_code 2232883

loop_
_symmetry_equiv_pos_as_xyz
'x, y, z'
'-x+1/2, y+1/2, -z+1/2'
'-x, -y, -z'
'x-1/2, -y-1/2, z-1/2'

loop_
_atom_site_type_symbol
_atom_site_label
_atom_site_fract_x
_atom_site_fract_y
_atom_site_fract_z
_atom_site_U_iso_or_equiv
_atom_site_adp_type
_atom_site_calc_flag
_atom_site_refinement_flags
_atom_site_occupancy
_atom_site_symmetry_multiplicity
N N1 0.41408(14) 0.3850(5) 0.60735(12) 0.0434(7) Uani d . 1 1
H H1 0.3974 0.5025 0.5769 0.052 Uiso calc R 1 1
N N2 0.35836(15) 0.2176(4) 0.62294(12) 0.0419(6) Uani d . 1 1
N N3 0.16263(15) 0.3518(5) 0.49622(13) 0.0505(7) Uani d . 1 1
H H3 0.1377 0.2185 0.5086 0.061 Uiso calc R 1 1
O O1 0.15219(14) -0.0370(4) 0.58537(12) 0.0645(7) Uani d . 1 1
O O2 0.28838(12) 0.5712(4) 0.51762(11) 0.0555(6) Uani d . 1 1
O O3 0.46446(12) 0.7749(4) 0.53863(11) 0.0549(6) Uani d . 1 1
O O4 0.60410(12) 0.8767(4) 0.55453(10) 0.0512(6) Uani d . 1 1
H H4 0.5857 0.9845 0.5248 0.077 Uiso calc R 1 1
C C1 0.2678(2) -0.1513(6) 0.67626(18) 0.0644(10) Uani d . 1 1
H H1A 0.2247 -0.2606 0.6908 0.097 Uiso calc R 1 1
H H1B 0.2911 -0.0448 0.7159 0.097 Uiso calc R 1 1
H H1C 0.3137 -0.2498 0.6620 0.097 Uiso calc R 1 1
C C2 0.2268(2) 0.0067(6) 0.61396(17) 0.0493(8) Uani d . 1 1
C C3 0.27837(17) 0.2113(6) 0.58885(15) 0.0412(7) Uani d . 1 1
C C4 0.24362(18) 0.3937(6) 0.53112(15) 0.0415(8) Uani d . 1 1
C C5 0.11349(18) 0.4973(6) 0.44218(15) 0.0439(8) Uani d . 1 1
C C6 0.1443(2) 0.7084(6) 0.41191(17) 0.0520(9) Uani d . 1 1
H H6 0.2013 0.7612 0.4265 0.062 Uiso calc R 1 1
C C7 0.0899(2) 0.8403(6) 0.35986(17) 0.0578(9) Uani d . 1 1
H H7 0.1107 0.9828 0.3396 0.069 Uiso calc R 1 1
C C8 0.0057(2) 0.7644(7) 0.33746(18) 0.0640(10) Uani d . 1 1
H H8 -0.0305 0.8554 0.3025 0.077 Uiso calc R 1 1
C C9 -0.0247(2) 0.5538(7) 0.36703(18) 0.0614(10) Uani d . 1 1
H H9 -0.0818 0.5017 0.3521 0.074 Uiso calc R 1 1
C C10 0.02861(19) 0.4196(6) 0.41859(17) 0.0534(9) Uani d . 1 1
H H10 0.0078 0.2755 0.4379 0.064 Uiso calc R 1 1
C C11 0.53920(18) 0.7376(5) 0.56816(15) 0.0401(7) Uani d . 1 1
C C12 0.56303(17) 0.5356(5) 0.62085(14) 0.0375(7) Uani d . 1 1
C C13 0.50074(17) 0.3708(6) 0.64061(14) 0.0375(7) Uani d . 1 1
C C14 0.52611(19) 0.1898(6) 0.69253(15) 0.0471(8) Uani d . 1 1
H H14 0.4849 0.0824 0.7067 0.057 Uiso calc R 1 1
C C15 0.6116(2) 0.1679(6) 0.72323(16) 0.0514(9) Uani d . 1 1
H H15 0.6280 0.0467 0.7584 0.062 Uiso calc R 1 1
C C16 0.6735(2) 0.3229(6) 0.70263(16) 0.0531(9) Uani d . 1 1
H H16 0.7317 0.3030 0.7225 0.064 Uiso calc R 1 1
C C17 0.64912(18) 0.5063(6) 0.65278(15) 0.0462(8) Uani d . 1 1
H H17 0.6911 0.6139 0.6400 0.055 Uiso calc R 1 1

loop_
_atom_site_aniso_label
_atom_site_aniso_U_11
_atom_site_aniso_U_22
_atom_site_aniso_U_33
_atom_site_aniso_U_12
_atom_site_aniso_U_13
_atom_site_aniso_U_23
N1 0.0420(14) 0.0388(16) 0.0482(16) -0.0049(12) 0.0037(12) 0.0094(12)
N2 0.0447(14) 0.0366(16) 0.0454(15) -0.0032(12) 0.0106(12) 0.0008(12)
N3 0.0444(15) 0.0445(17) 0.0609(18) -0.0091(13) 0.0035(13) 0.0065(14)
O1 0.0483(13) 0.0586(16) 0.0874(17) -0.0120(12) 0.0129(12) 0.0133(13)
O2 0.0417(12) 0.0536(15) 0.0688(15) -0.0063(11) 0.0017(10) 0.0184(12)
O3 0.0425(13) 0.0525(15) 0.0654(15) -0.0061(11) -0.0042(10) 0.0196(12)
O4 0.0452(12) 0.0473(14) 0.0600(14) -0.0052(11) 0.0054(10) 0.0145(11)
C1 0.080(2) 0.052(2) 0.062(2) -0.0127(19) 0.0126(18) 0.0109(19)
C2 0.053(2) 0.041(2) 0.057(2) -0.0031(17) 0.0184(16) -0.0053(17)
C3 0.0392(17) 0.0390(19) 0.0466(19) -0.0019(15) 0.0101(14) -0.0008(15)
C4 0.0367(17) 0.042(2) 0.0473(19) -0.0016(15) 0.0098(14) 0.0003(15)
C5 0.0417(17) 0.046(2) 0.0440(18) 0.0026(15) 0.0073(14) -0.0032(16)
C6 0.0528(19) 0.049(2) 0.054(2) -0.0001(17) 0.0078(16) -0.0036(17)
C7 0.066(2) 0.050(2) 0.057(2) 0.0092(19) 0.0104(18) 0.0040(18)
C8 0.062(2) 0.075(3) 0.052(2) 0.023(2) 0.0026(17) -0.001(2)
C9 0.0444(19) 0.077(3) 0.060(2) 0.006(2) 0.0028(17) -0.010(2)
C10 0.0465(19) 0.056(2) 0.058(2) -0.0024(17) 0.0093(16) -0.0066(18)
C11 0.0435(18) 0.0364(19) 0.0408(18) -0.0064(15) 0.0080(14) -0.0025(15)
C12 0.0409(16) 0.0365(18) 0.0340(16) 0.0000(14) 0.0030(13) 0.0001(14)
C13 0.0386(16) 0.0402(19) 0.0330(16) 0.0005(14) 0.0030(13) -0.0007(14)
C14 0.0478(18) 0.049(2) 0.0436(19) -0.0014(16) 0.0053(14) 0.0041(16)
C15 0.057(2) 0.048(2) 0.047(2) 0.0039(17) 0.0000(16) 0.0096(17)
C16 0.0465(19) 0.054(2) 0.054(2) 0.0002(17) -0.0056(16) 0.0070(18)
C17 0.0433(17) 0.047(2) 0.0466(19) -0.0033(16) 0.0031(14) 0.0024(16)

loop_
_atom_type_symbol
_atom_type_description
_atom_type_scat_dispersion_real
_atom_type_scat_dispersion_imag
_atom_type_scat_source
C C 0.0033 0.0016 'International Tables Vol C Tables 4.2.6.8 and 6.1.1.4'
H H 0.0000 0.0000 'International Tables Vol C Tables 4.2.6.8 and 6.1.1.4'
N N 0.0061 0.0033 'International Tables Vol C Tables 4.2.6.8 and 6.1.1.4'
O O 0.0106 0.0060 'International Tables Vol C Tables 4.2.6.8 and 6.1.1.4'

loop_
_geom_angle_atom_site_label_1
_geom_angle_atom_site_label_2
_geom_angle_atom_site_label_3
_geom_angle
N2 N1 C13 119.4(2)
N2 N1 H1 120.3
C13 N1 H1 120.3
C3 N2 N1 121.5(3)
C4 N3 C5 128.4(3)
C4 N3 H3 115.8
C5 N3 H3 115.8
C11 O4 H4 109.5
C2 C1 H1A 109.5
C2 C1 H1B 109.5
H1A C1 H1B 109.5
C2 C1 H1C 109.5
H1A C1 H1C 109.5
H1B C1 H1C 109.5
O1 C2 C3 121.9(3)
O1 C2 C1 119.4(3)
C3 C2 C1 118.6(3)
N2 C3 C2 112.8(3)
N2 C3 C4 123.1(3)
C2 C3 C4 124.1(3)
O2 C4 N3 123.2(3)
O2 C4 C3 120.1(3)
N3 C4 C3 116.7(3)
C6 C5 C10 119.2(3)
C6 C5 N3 124.3(3)
C10 C5 N3 116.6(3)
C7 C6 C5 119.6(3)
C7 C6 H6 120.2
C5 C6 H6 120.2
C8 C7 C6 121.0(3)
C8 C7 H7 119.5
C6 C7 H7 119.5
C9 C8 C7 119.5(3)
C9 C8 H8 120.2
C7 C8 H8 120.2
C8 C9 C10 120.2(3)
C8 C9 H9 119.9
C10 C9 H9 119.9
C9 C10 C5 120.5(3)
C9 C10 H10 119.7
C5 C10 H10 119.7
O3 C11 O4 121.8(3)
O3 C11 C12 122.9(3)
O4 C11 C12 115.3(2)
C17 C12 C13 118.5(3)
C17 C12 C11 119.7(3)
C13 C12 C11 121.8(2)
C14 C13 N1 120.0(3)
C14 C13 C12 119.5(3)
N1 C13 C12 120.5(3)
C15 C14 C13 120.3(3)
C15 C14 H14 119.8
C13 C14 H14 119.8
C14 C15 C16 120.7(3)
C14 C15 H15 119.7
C16 C15 H15 119.7
C17 C16 C15 119.7(3)
C17 C16 H16 120.2
C15 C16 H16 120.2
C16 C17 C12 121.3(3)
C16 C17 H17 119.3
C12 C17 H17 119.3

loop_
_geom_bond_atom_site_label_1
_geom_bond_atom_site_label_2
_geom_bond_distance
N1 N2 1.310(3)
N1 C13 1.395(3)
N1 H1 0.8600
N2 C3 1.306(3)
N3 C4 1.343(3)
N3 C5 1.402(4)
N3 H3 0.8600
O1 C2 1.221(3)
O2 C4 1.226(3)
O3 C11 1.222(3)
O4 C11 1.311(3)
O4 H4 0.8200
C1 C2 1.498(4)
C1 H1A 0.9600
C1 H1B 0.9600
C1 H1C 0.9600
C2 C3 1.476(4)
C3 C4 1.491(4)
C5 C6 1.381(4)
C5 C10 1.388(4)
C6 C7 1.378(4)
C6 H6 0.9300
C7 C8 1.373(4)
C7 H7 0.9300
C8 C9 1.370(5)
C8 H8 0.9300
C9 C10 1.371(4)
C9 H9 0.9300
C10 H10 0.9300
C11 C12 1.469(4)
C12 C17 1.387(4)
C12 C13 1.402(4)
C13 C14 1.383(4)
C14 C15 1.369(4)
C14 H14 0.9300
C15 C16 1.370(4)
C15 H15 0.9300
C16 C17 1.364(4)
C16 H16 0.9300
C17 H17 0.9300

loop_
_geom_hbond_atom_site_label_D
_geom_hbond_atom_site_label_H
_geom_hbond_atom_site_label_A
_geom_hbond_site_symmetry_A
_geom_hbond_distance_DH
_geom_hbond_distance_HA
_geom_hbond_distance_DA
_geom_hbond_angle_DHA
O4 H4 O3 3_676 0.82 1.84 2.654(3) 174.9
N3 H3 O1 . 0.86 1.97 2.685(3) 140.0
N1 H1 O3 . 0.86 1.99 2.631(3) 130.7
N1 H1 O2 . 0.86 1.91 2.568(3) 132.3

loop_
_geom_torsion_atom_site_label_1
_geom_torsion_atom_site_label_2
_geom_torsion_atom_site_label_3
_geom_torsion_atom_site_label_4
_geom_torsion
C13 N1 N2 C3 -174.3(3)
N1 N2 C3 C2 179.2(2)
N1 N2 C3 C4 -1.1(4)
O1 C2 C3 N2 -175.6(3)
C1 C2 C3 N2 4.2(4)
O1 C2 C3 C4 4.7(5)
C1 C2 C3 C4 -175.4(3)
C5 N3 C4 O2 -2.5(5)
C5 N3 C4 C3 177.4(3)
N2 C3 C4 O2 -5.9(4)
C2 C3 C4 O2 173.7(3)
N2 C3 C4 N3 174.3(3)
C2 C3 C4 N3 -6.1(4)
C4 N3 C5 C6 4.3(5)
C4 N3 C5 C10 -175.7(3)
C10 C5 C6 C7 1.1(4)
N3 C5 C6 C7 -178.9(3)
C5 C6 C7 C8 -0.2(5)
C6 C7 C8 C9 -0.3(5)
C7 C8 C9 C10 -0.1(5)
C8 C9 C10 C5 0.9(5)
C6 C5 C10 C9 -1.5(5)
N3 C5 C10 C9 178.6(3)
O3 C11 C12 C17 -179.3(3)
O4 C11 C12 C17 0.9(4)
O3 C11 C12 C13 0.2(4)
O4 C11 C12 C13 -179.7(2)
N2 N1 C13 C14 -3.6(4)
N2 N1 C13 C12 175.1(2)
C17 C12 C13 C14 1.9(4)
C11 C12 C13 C14 -177.5(3)
C17 C12 C13 N1 -176.8(3)
C11 C12 C13 N1 3.7(4)
N1 C13 C14 C15 177.3(3)
C12 C13 C14 C15 -1.5(4)
C13 C14 C15 C16 -0.6(5)
C14 C15 C16 C17 2.2(5)
C15 C16 C17 C12 -1.7(5)
C13 C12 C17 C16 -0.3(4)
C11 C12 C17 C16 179.1(3)

loop_
_cod_related_entry_id
_cod_related_entry_database
_cod_related_entry_code
1 ChemSpider 30657264
